data_7115087
loop_
_publ_author_name
'Cotton, F. Albert'
'Lin, Chun'
'Murillo, Carlos A.'

_publ_section_title
;
 Supramolecular structures based on dimetal units: simultaneous
 utilization of equatorial and axial connections
;
_journal_issue 1
_journal_name_full 'Chemical Communications'
_journal_page_first 11
_journal_paper_doi 10.1039/b007347o
_journal_year 2001
_chemical_formula_moiety '[Rh2(DAniF)2]2[O2CCH2CO2]2[NC5H4CHCHC5H4N]2(3CH2Cl2)(0.5Et2O)'
_chemical_formula_sum 'C95 H95 Cl6 N12 O16.5 Rh4'
_chemical_formula_weight 2293.17
_chemical_name_systematic
; 
 ? 
;
_space_group_IT_number 15
_symmetry_cell_setting monoclinic
_symmetry_space_group_name_Hall '-C 2yc'
_symmetry_space_group_name_H-M 'C 1 2/c 1'
_atom_sites_solution_hydrogens geom
_atom_sites_solution_primary direct
_atom_sites_solution_secondary difmap
_audit_creation_method SHELXL-97
_cell_angle_alpha 90.00
_cell_angle_beta 103.053(2)
_cell_angle_gamma 90.00
_cell_formula_units_Z 8
_cell_length_a 56.521(4)
_cell_length_b 19.016(2)
_cell_length_c 19.564(2)
_cell_measurement_reflns_used 4195
_cell_measurement_temperature 213(2)
_cell_measurement_theta_max 21.48
_cell_measurement_theta_min 2.27
_cell_volume 20484(3)
_computing_cell_refinement SAINT
_computing_data_collection SMART
_computing_data_reduction SAINT
_computing_molecular_graphics 'XP (Siemens, 1990)'
_computing_publication_material 'SHELXL-97 (Sheldrick, 1997)'
_computing_structure_refinement 'SHELXL-97 (Sheldrick, 1997)'
_computing_structure_solution 'SHELXS-97 (Sheldrick, 1990)'
_diffrn_ambient_temperature 213(2)
_diffrn_measured_fraction_theta_full 0.997
_diffrn_measured_fraction_theta_max 0.997
_diffrn_measurement_device_type 'Bruker SMART area detector'
_diffrn_measurement_method 'Ellipsoid-mask fitting'
_diffrn_radiation_monochromator graphite
_diffrn_radiation_source 'normal-focus sealed tube'
_diffrn_radiation_type MoK\a
_diffrn_radiation_wavelength 0.71073
_diffrn_reflns_av_R_equivalents 0.1235
_diffrn_reflns_av_sigmaI/netI 0.1517
_diffrn_reflns_limit_h_max 60
_diffrn_reflns_limit_h_min -46
_diffrn_reflns_limit_k_max 19
_diffrn_reflns_limit_k_min -20
_diffrn_reflns_limit_l_max 21
_diffrn_reflns_limit_l_min -20
_diffrn_reflns_number 43133
_diffrn_reflns_theta_full 22.56
_diffrn_reflns_theta_max 22.56
_diffrn_reflns_theta_min 1.50
_diffrn_standards_number 'none (area detector data)'
_exptl_absorpt_coefficient_mu 0.857
_exptl_absorpt_correction_T_max 0.928
_exptl_absorpt_correction_T_min 0.732
_exptl_absorpt_correction_type multi-scan
_exptl_crystal_colour red
_exptl_crystal_density_diffrn 1.487
_exptl_crystal_density_method 'not measured'
_exptl_crystal_description block
_exptl_crystal_F_000 9304
_exptl_crystal_size_max 0.20
_exptl_crystal_size_mid 0.15
_exptl_crystal_size_min 0.13
_refine_diff_density_max 1.346
_refine_diff_density_min -0.804
_refine_diff_density_rms 0.160
_refine_ls_extinction_method none
_refine_ls_goodness_of_fit_ref 1.031
_refine_ls_hydrogen_treatment noref
_refine_ls_matrix_type full
_refine_ls_number_parameters 613
_refine_ls_number_reflns 13458
_refine_ls_number_restraints 5
_refine_ls_restrained_S_all 1.032
_refine_ls_R_factor_all 0.1707
_refine_ls_R_factor_gt 0.0815
_refine_ls_shift/su_max 0.001
_refine_ls_shift/su_mean 0.000
_refine_ls_structure_factor_coef Fsqd
_refine_ls_weighting_details 'calc w=1/[\s^2^(Fo^2^)+(0.1000P)^2^+0.0000P] where P=(Fo^2^+2Fc^2^)/3'
_refine_ls_weighting_scheme calc
_refine_ls_wR_factor_gt 0.1819
_refine_ls_wR_factor_ref 0.2227
_reflns_number_gt 6882
_reflns_number_total 13458
_reflns_threshold_expression >2sigma(I)
_cod_data_source_file b007347o.txt
_cod_data_source_block cmpd_1
_cod_depositor_comments
;
The following automatic conversions were performed:

'_symmetry_cell_setting' value 'Monoclinic' changed to 'monoclinic'
according to
/usr/data/users/saulius/automatic-downloads/retrospective/RSC/lib/dictionaries/cif_core.dic
dictionary named 'cif_core.dic' version 2.4.2 from
2011-04-26.

'_geom_bond_publ_flag' value 'Y' changed to 'y'
according to
/usr/data/users/saulius/automatic-downloads/retrospective/RSC/lib/dictionaries/cif_core.dic
dictionary named 'cif_core.dic' version 2.4.2 from 2011-04-26 (22
times).

'_geom_angle_publ_flag' value 'Y' changed to 'y' according
to
/usr/data/users/saulius/automatic-downloads/retrospective/RSC/lib/dictionaries/cif_core.dic
dictionary named 'cif_core.dic' version 2.4.2 from 2011-04-26 (60
times).

Automatic conversion script
Id: cif_fix_values 2281 2013-09-26 08:29:07Z andrius 
;
_cod_original_sg_symbol_H-M C2/c
_cod_original_formula_sum 'C95 H95 Cl6 N12 O16.50 Rh4'
_cod_database_code 7115087

loop_
_symmetry_equiv_pos_as_xyz
'x, y, z'
'-x, y, -z+1/2'
'x+1/2, y+1/2, z'
'-x+1/2, y+1/2, -z+1/2'
'-x, -y, -z'
'x, -y, z-1/2'
'-x+1/2, -y+1/2, -z'
'x+1/2, -y+1/2, z-1/2'

loop_
_atom_site_label
_atom_site_type_symbol
_atom_site_fract_x
_atom_site_fract_y
_atom_site_fract_z
_atom_site_U_iso_or_equiv
_atom_site_adp_type
_atom_site_occupancy
_atom_site_symmetry_multiplicity
_atom_site_calc_flag
_atom_site_refinement_flags
_atom_site_disorder_assembly
_atom_site_disorder_group
Rh1 Rh 0.127477(18) 0.40000(6) 0.25618(6) 0.0314(3) Uani 1 1 d . . .
Rh2 Rh 0.167755(18) 0.41043(6) 0.22856(6) 0.0308(3) Uani 1 1 d . . .
Rh3 Rh 0.085100(18) 0.17744(6) 0.06187(6) 0.0334(3) Uani 1 1 d . . .
Rh4 Rh 0.119153(18) 0.14736(6) 0.01034(5) 0.0310(3) Uani 1 1 d . . .
N1 N 0.14354(18) 0.4091(5) 0.3595(5) 0.027(2) Uiso 1 1 d . . .
N2 N 0.18174(18) 0.4168(5) 0.3339(5) 0.028(3) Uiso 1 1 d . . .
N3 N 0.12362(19) 0.5044(6) 0.2445(5) 0.036(3) Uiso 1 1 d . . .
N4 N 0.16197(18) 0.5143(5) 0.2194(5) 0.031(3) Uiso 1 1 d . . .
N5 N 0.06306(19) 0.1566(5) -0.0342(5) 0.033(3) Uiso 1 1 d . . .
N6 N 0.09619(19) 0.1591(5) -0.0854(5) 0.035(3) Uiso 1 1 d . . .
N7 N 0.08475(19) 0.0767(5) 0.0930(5) 0.034(3) Uiso 1 1 d . . .
N8 N 0.10971(18) 0.0458(5) 0.0178(5) 0.030(3) Uiso 1 1 d . . .
N301 N 0.09113(18) 0.3722(5) 0.2780(5) 0.033(3) Uiso 1 1 d . . .
N302 N 0.20359(19) 0.4080(6) 0.1953(5) 0.037(3) Uiso 1 1 d . . .
N303 N 0.05340(19) 0.2237(6) 0.1048(5) 0.037(3) Uiso 1 1 d . . .
N304 N 0.15497(18) 0.1319(5) -0.0232(5) 0.031(3) Uiso 1 1 d . . .
O1 O 0.0993(3) 0.3666(10) 0.5857(9) 0.142(6) Uiso 1 1 d . . .
O2 O 0.2812(2) 0.4096(6) 0.4514(6) 0.076(3) Uiso 1 1 d . . .
O3 O 0.0366(3) 0.6541(8) 0.2207(7) 0.104(5) Uiso 1 1 d . . .
O4 O 0.22145(19) 0.6983(6) 0.1100(6) 0.065(3) Uiso 1 1 d . . .
O6 O 0.1283(2) 0.1878(6) -0.3335(6) 0.080(4) Uiso 1 1 d . . .
O7 O 0.0380(3) -0.0071(8) 0.3042(8) 0.112(5) Uiso 1 1 d . . .
O8 O 0.15352(17) -0.1717(5) -0.1002(5) 0.053(3) Uiso 1 1 d . . .
O201 O 0.11392(14) 0.3887(4) 0.1479(4) 0.029(2) Uiso 1 1 d . . .
O202 O 0.15052(15) 0.3985(4) 0.1230(4) 0.032(2) Uiso 1 1 d . . .
O203 O 0.13414(15) 0.2938(4) 0.2639(4) 0.034(2) Uiso 1 1 d . . .
O204 O 0.16982(14) 0.3003(4) 0.2315(4) 0.030(2) Uiso 1 1 d . . .
O205 O 0.11124(15) 0.1992(4) 0.1535(4) 0.032(2) Uiso 1 1 d . . .
O206 O 0.14001(14) 0.1433(4) 0.1130(4) 0.0255(19) Uiso 1 1 d . . .
O207 O 0.08975(16) 0.2789(4) 0.0304(4) 0.038(2) Uiso 1 1 d . . .
O208 O 0.12705(15) 0.2546(4) 0.0139(4) 0.036(2) Uiso 1 1 d . . .
C1 C 0.1674(2) 0.4136(7) 0.3781(7) 0.036(3) Uiso 1 1 d . . .
H1A H 0.1746 0.4145 0.4263 0.043 Uiso 1 1 calc R . .
C2 C 0.1413(2) 0.5423(8) 0.2273(7) 0.041(4) Uiso 1 1 d . . .
H2A H 0.1390 0.5909 0.2204 0.049 Uiso 1 1 calc R . .
C3 C 0.0729(3) 0.1578(7) -0.0878(8) 0.046(4) Uiso 1 1 d . . .
H3A H 0.0623 0.1579 -0.1325 0.056 Uiso 1 1 calc R . .
C4 C 0.0957(2) 0.0274(7) 0.0625(7) 0.036(3) Uiso 1 1 d . . .
H4A H 0.0937 -0.0204 0.0722 0.043 Uiso 1 1 calc R . .
C201 C 0.1283(2) 0.3884(7) 0.1057(7) 0.032(3) Uiso 1 1 d . . .
C202 C 0.1172(2) 0.3729(6) 0.0312(6) 0.032(3) Uiso 1 1 d . . .
H20A H 0.1286 0.3849 0.0020 0.039 Uiso 1 1 calc R . .
H20B H 0.1025 0.4015 0.0156 0.039 Uiso 1 1 calc R . .
C203 C 0.1107(2) 0.2966(7) 0.0227(7) 0.034(3) Uiso 1 1 d . . .
C204 C 0.1324(2) 0.1761(7) 0.1587(6) 0.028(3) Uiso 1 1 d . . .
C205 C 0.1502(2) 0.1893(6) 0.2271(6) 0.026(3) Uiso 1 1 d . . .
H20C H 0.1662 0.1716 0.2245 0.032 Uiso 1 1 calc R . .
H20D H 0.1450 0.1642 0.2649 0.032 Uiso 1 1 calc R . .
C206 C 0.1517(2) 0.2669(7) 0.2430(7) 0.032(3) Uiso 1 1 d . . .
C301 C 0.0828(2) 0.3075(7) 0.2576(7) 0.042(4) Uiso 1 1 d . . .
H30A H 0.0908 0.2815 0.2287 0.051 Uiso 1 1 calc R . .
C302 C 0.0632(3) 0.2777(8) 0.2770(7) 0.045(4) Uiso 1 1 d . . .
H30B H 0.0588 0.2310 0.2645 0.054 Uiso 1 1 calc R . .
C303 C 0.0501(3) 0.3169(8) 0.3152(8) 0.050(4) Uiso 1 1 d . . .
C304 C 0.0580(2) 0.3848(7) 0.3341(7) 0.038(4) Uiso 1 1 d . . .
H30C H 0.0496 0.4133 0.3601 0.045 Uiso 1 1 calc R . .
C305 C 0.0780(2) 0.4093(7) 0.3147(7) 0.040(4) Uiso 1 1 d . . .
H30D H 0.0830 0.4555 0.3278 0.048 Uiso 1 1 calc R . .
C306 C 0.0276(3) 0.2843(8) 0.3310(8) 0.051(4) Uiso 1 1 d . . .
H30E H 0.0250 0.2361 0.3215 0.061 Uiso 1 1 calc R . .
C311 C 0.2077(2) 0.3576(7) 0.1519(7) 0.038(3) Uiso 1 1 d . . .
H31A H 0.1955 0.3242 0.1361 0.046 Uiso 1 1 calc R . .
C312 C 0.2291(3) 0.3521(8) 0.1292(8) 0.049(4) Uiso 1 1 d . . .
H31B H 0.2311 0.3158 0.0985 0.059 Uiso 1 1 calc R . .
C313 C 0.2473(2) 0.4004(7) 0.1520(7) 0.033(3) Uiso 1 1 d . . .
C314 C 0.2434(2) 0.4521(7) 0.1974(7) 0.038(4) Uiso 1 1 d . . .
H31C H 0.2557 0.4852 0.2141 0.046 Uiso 1 1 calc R . .
C315 C 0.2221(2) 0.4562(7) 0.2185(7) 0.037(3) Uiso 1 1 d . . .
H31D H 0.2199 0.4923 0.2493 0.044 Uiso 1 1 calc R . .
C316 C 0.2708(3) 0.4001(8) 0.1312(7) 0.049(4) Uiso 1 1 d . . .
H31E H 0.2829 0.4294 0.1572 0.058 Uiso 1 1 calc R . .
C331 C 0.0509(3) 0.2929(8) 0.1035(7) 0.047(4) Uiso 1 1 d . . .
H33A H 0.0638 0.3209 0.0960 0.057 Uiso 1 1 calc R . .
C332 C 0.0294(3) 0.3263(8) 0.1129(7) 0.051(4) Uiso 1 1 d . . .
H33B H 0.0277 0.3755 0.1096 0.061 Uiso 1 1 calc R . .
C333 C 0.0102(3) 0.2835(8) 0.1275(8) 0.053(4) Uiso 1 1 d . . .
C334 C 0.0138(3) 0.2132(8) 0.1314(7) 0.047(4) Uiso 1 1 d . . .
H33C H 0.0021 0.1837 0.1435 0.057 Uiso 1 1 calc R . .
C335 C 0.0350(3) 0.1843(8) 0.1175(7) 0.052(4) Uiso 1 1 d . . .
H33D H 0.0365 0.1351 0.1171 0.062 Uiso 1 1 calc R . .
C336 C -0.0113(3) 0.3190(9) 0.1425(8) 0.062(5) Uiso 1 1 d . . .
H33E H -0.0136 0.3674 0.1331 0.075 Uiso 1 1 calc R . .
C341 C 0.1745(3) 0.1617(7) 0.0154(8) 0.044(4) Uiso 1 1 d . . .
H34A H 0.1730 0.1833 0.0574 0.053 Uiso 1 1 calc R . .
C342 C 0.1968(2) 0.1639(7) -0.0008(7) 0.040(4) Uiso 1 1 d . . .
H34B H 0.2100 0.1860 0.0297 0.048 Uiso 1 1 calc R . .
C343 C 0.1998(2) 0.1341(7) -0.0606(7) 0.040(4) Uiso 1 1 d . . .
C344 C 0.1797(2) 0.1018(7) -0.1033(7) 0.042(4) Uiso 1 1 d . . .
H34C H 0.1811 0.0805 -0.1456 0.051 Uiso 1 1 calc R . .
C345 C 0.1579(3) 0.1011(7) -0.0833(7) 0.043(4) Uiso 1 1 d . . .
H34D H 0.1445 0.0784 -0.1123 0.052 Uiso 1 1 calc R . .
C346 C 0.2234(3) 0.1366(7) -0.0802(7) 0.043(4) Uiso 1 1 d . . .
H34E H 0.2352 0.1668 -0.0544 0.051 Uiso 1 1 calc R . .
C11 C 0.1316(2) 0.3975(7) 0.4147(7) 0.033(3) Uiso 1 1 d . . .
C12 C 0.1216(3) 0.3308(8) 0.4205(8) 0.050(4) Uiso 1 1 d . . .
H12A H 0.1224 0.2958 0.3872 0.060 Uiso 1 1 calc R . .
C13 C 0.1104(3) 0.3165(9) 0.4754(8) 0.064(5) Uiso 1 1 d . . .
H13A H 0.1037 0.2721 0.4807 0.076 Uiso 1 1 calc R . .
C14 C 0.1097(3) 0.3693(11) 0.5208(10) 0.078(6) Uiso 1 1 d . . .
C15 C 0.1186(3) 0.4336(10) 0.5190(10) 0.080(6) Uiso 1 1 d . . .
H15A H 0.1175 0.4678 0.5528 0.096 Uiso 1 1 calc R . .
C16 C 0.1299(3) 0.4473(9) 0.4632(8) 0.058(4) Uiso 1 1 d . . .
H16A H 0.1365 0.4921 0.4593 0.070 Uiso 1 1 calc R . .
C17 C 0.0873(5) 0.3077(15) 0.5845(14) 0.161(11) Uiso 1 1 d . . .
H17A H 0.0805 0.3049 0.6256 0.241 Uiso 1 1 calc R . .
H17B H 0.0983 0.2684 0.5845 0.241 Uiso 1 1 calc R . .
H17C H 0.0744 0.3059 0.5425 0.241 Uiso 1 1 calc R . .
C21 C 0.2070(2) 0.4176(7) 0.3638(7) 0.035(3) Uiso 1 1 d . . .
C22 C 0.2179(3) 0.4731(8) 0.4049(7) 0.046(4) Uiso 1 1 d . . .
H22A H 0.2084 0.5117 0.4125 0.056 Uiso 1 1 calc R . .
C23 C 0.2426(3) 0.4731(9) 0.4349(8) 0.059(5) Uiso 1 1 d . . .
H23A H 0.2497 0.5112 0.4628 0.071 Uiso 1 1 calc R . .
C24 C 0.2568(3) 0.4163(8) 0.4236(8) 0.057(4) Uiso 1 1 d . . .
C25 C 0.2464(3) 0.3599(8) 0.3836(7) 0.044(4) Uiso 1 1 d . . .
H25A H 0.2558 0.3213 0.3760 0.052 Uiso 1 1 calc R . .
C26 C 0.2219(2) 0.3614(7) 0.3550(7) 0.040(4) Uiso 1 1 d . . .
H26A H 0.2148 0.3226 0.3282 0.048 Uiso 1 1 calc R . .
C27 C 0.2932(4) 0.4716(11) 0.4892(11) 0.102(7) Uiso 1 1 d . . .
H27A H 0.3103 0.4618 0.5068 0.153 Uiso 1 1 calc R . .
H27B H 0.2858 0.4823 0.5282 0.153 Uiso 1 1 calc R . .
H27C H 0.2913 0.5115 0.4576 0.153 Uiso 1 1 calc R . .
C31 C 0.1013(3) 0.5417(7) 0.2432(7) 0.042(4) Uiso 1 1 d . . .
C32 C 0.1008(3) 0.5995(8) 0.2841(8) 0.052(4) Uiso 1 1 d . . .
H32A H 0.1150 0.6134 0.3163 0.062 Uiso 1 1 calc R . .
C33 C 0.0795(3) 0.6387(9) 0.2791(9) 0.065(5) Uiso 1 1 d . . .
H33F H 0.0790 0.6787 0.3071 0.078 Uiso 1 1 calc R . .
C34 C 0.0594(3) 0.6161(10) 0.2317(9) 0.070(5) Uiso 1 1 d . . .
C35 C 0.0591(3) 0.5568(9) 0.1928(9) 0.069(5) Uiso 1 1 d . . .
H35A H 0.0446 0.5408 0.1634 0.083 Uiso 1 1 calc R . .
C36 C 0.0803(3) 0.5208(8) 0.1973(8) 0.047(4) Uiso 1 1 d . . .
H36A H 0.0805 0.4812 0.1686 0.057 Uiso 1 1 calc R . .
C37 C 0.0367(5) 0.7217(14) 0.2556(13) 0.142(10) Uiso 1 1 d . . .
H37A H 0.0205 0.7417 0.2441 0.213 Uiso 1 1 calc R . .
H37B H 0.0479 0.7533 0.2401 0.213 Uiso 1 1 calc R . .
H37C H 0.0418 0.7152 0.3060 0.213 Uiso 1 1 calc R . .
C41 C 0.1773(2) 0.5624(7) 0.1906(7) 0.039(4) Uiso 1 1 d . . .
C42 C 0.1809(2) 0.5507(7) 0.1257(7) 0.037(3) Uiso 1 1 d . . .
H42A H 0.1730 0.5128 0.0991 0.044 Uiso 1 1 calc R . .
C43 C 0.1962(2) 0.5945(7) 0.0977(7) 0.044(4) Uiso 1 1 d . . .
H43A H 0.1994 0.5843 0.0537 0.053 Uiso 1 1 calc R . .
C44 C 0.2063(2) 0.6509(7) 0.1338(7) 0.040(4) Uiso 1 1 d . . .
C45 C 0.2029(3) 0.6632(8) 0.1991(8) 0.057(4) Uiso 1 1 d . . .
H45A H 0.2104 0.7022 0.2245 0.068 Uiso 1 1 calc R . .
C46 C 0.1884(2) 0.6187(7) 0.2293(8) 0.045(4) Uiso 1 1 d . . .
H46A H 0.1862 0.6270 0.2749 0.054 Uiso 1 1 calc R . .
C47 C 0.2252(3) 0.6858(9) 0.0428(9) 0.071(5) Uiso 1 1 d . . .
H47A H 0.2360 0.7216 0.0314 0.106 Uiso 1 1 calc R . .
H47B H 0.2098 0.6874 0.0088 0.106 Uiso 1 1 calc R . .
H47C H 0.2326 0.6399 0.0415 0.106 Uiso 1 1 calc R . .
C51 C 0.0374(3) 0.1562(8) -0.0439(7) 0.043(4) Uiso 1 1 d . A .
C52 C 0.0243(3) 0.2147(10) -0.0653(9) 0.072(5) Uiso 1 1 d . . .
H52A H 0.0321 0.2550 -0.0776 0.087 Uiso 1 1 calc R . .
C53 C -0.0010(4) 0.2160(11) -0.0695(10) 0.093(6) Uiso 1 1 d . A .
H53A H -0.0104 0.2560 -0.0859 0.111 Uiso 1 1 calc R . .
C54 C -0.0116(5) 0.1553(13) -0.0483(12) 0.111(8) Uiso 1 1 d . . .
C55 C 0.0011(4) 0.0969(13) -0.0292(12) 0.111(8) Uiso 1 1 d . A .
H55A H -0.0064 0.0562 -0.0172 0.133 Uiso 1 1 calc R . .
C56 C 0.0265(3) 0.0971(10) -0.0274(9) 0.073(5) Uiso 1 1 d . . .
H56A H 0.0356 0.0560 -0.0146 0.087 Uiso 1 1 calc R A .
O5 O -0.0368(7) 0.146(2) -0.019(3) 0.125(8) Uiso 0.47(2) 1 d PD A 1
C57 C -0.0458(13) 0.128(4) 0.041(3) 0.20(2) Uiso 0.47(2) 1 d PD A 1
H57A H -0.0634 0.1298 0.0289 0.305 Uiso 0.47(2) 1 calc PR A 1
H57B H -0.0396 0.1619 0.0780 0.305 Uiso 0.47(2) 1 calc PR A 1
H57C H -0.0404 0.0814 0.0565 0.305 Uiso 0.47(2) 1 calc PR A 1
O5' O -0.0376(6) 0.1538(17) -0.073(2) 0.125(8) Uiso 0.53(2) 1 d PD A 2
C57' C -0.0504(11) 0.205(3) -0.045(3) 0.20(2) Uiso 0.53(2) 1 d PD A 2
H57D H -0.0676 0.2000 -0.0646 0.305 Uiso 0.53(2) 1 calc PR A 2
H57E H -0.0451 0.2513 -0.0554 0.305 Uiso 0.53(2) 1 calc PR A 2
H57F H -0.0473 0.1992 0.0060 0.305 Uiso 0.53(2) 1 calc PR A 2
C61 C 0.1039(2) 0.1682(7) -0.1497(7) 0.039(4) Uiso 1 1 d . . .
C62 C 0.0950(3) 0.1274(8) -0.2075(8) 0.050(4) Uiso 1 1 d . . .
H62A H 0.0833 0.0927 -0.2054 0.060 Uiso 1 1 calc R . .
C63 C 0.1030(3) 0.1364(8) -0.2696(8) 0.056(4) Uiso 1 1 d . . .
H63A H 0.0962 0.1102 -0.3100 0.067 Uiso 1 1 calc R . .
C64 C 0.1209(3) 0.1842(9) -0.2701(8) 0.057(4) Uiso 1 1 d . . .
C65 C 0.1301(3) 0.2268(8) -0.2138(7) 0.047(4) Uiso 1 1 d . . .
H65A H 0.1419 0.2609 -0.2156 0.056 Uiso 1 1 calc R . .
C66 C 0.1211(2) 0.2176(7) -0.1546(7) 0.042(4) Uiso 1 1 d . . .
H66A H 0.1272 0.2464 -0.1155 0.051 Uiso 1 1 calc R . .
C67 C 0.1476(4) 0.2348(11) -0.3360(11) 0.099(7) Uiso 1 1 d . . .
H67A H 0.1512 0.2329 -0.3821 0.148 Uiso 1 1 calc R . .
H67B H 0.1619 0.2213 -0.3008 0.148 Uiso 1 1 calc R . .
H67C H 0.1428 0.2822 -0.3266 0.148 Uiso 1 1 calc R . .
C71 C 0.0732(2) 0.0515(7) 0.1472(7) 0.039(4) Uiso 1 1 d . . .
C72 C 0.0780(3) 0.0865(8) 0.2098(8) 0.052(4) Uiso 1 1 d . B .
H72A H 0.0895 0.1230 0.2169 0.063 Uiso 1 1 calc R . .
C73 C 0.0664(3) 0.0699(9) 0.2634(10) 0.072(5) Uiso 1 1 d . . .
H73A H 0.0688 0.0952 0.3057 0.086 Uiso 1 1 calc R B .
C74 C 0.0514(3) 0.0144(10) 0.2490(10) 0.075(5) Uiso 1 1 d . B .
C75 C 0.0458(3) -0.0219(9) 0.1893(9) 0.068(5) Uiso 1 1 d . . .
H75A H 0.0345 -0.0592 0.1838 0.082 Uiso 1 1 calc R B .
C76 C 0.0569(3) -0.0035(8) 0.1355(9) 0.057(4) Uiso 1 1 d . B .
H76A H 0.0534 -0.0277 0.0924 0.069 Uiso 1 1 calc R . .
C77 C 0.0393(7) 0.044(2) 0.367(2) 0.128(12) Uiso 0.61(2) 1 d P B 1
H77A H 0.0301 0.0251 0.3985 0.192 Uiso 0.61(2) 1 calc PR B 1
H77B H 0.0326 0.0894 0.3490 0.192 Uiso 0.61(2) 1 calc PR B 1
H77C H 0.0562 0.0502 0.3912 0.192 Uiso 0.61(2) 1 calc PR B 1
C77' C 0.0193(10) -0.074(3) 0.279(3) 0.128(12) Uiso 0.39(2) 1 d P B 2
H77D H 0.0111 -0.0859 0.3164 0.192 Uiso 0.39(2) 1 calc PR B 2
H77E H 0.0285 -0.1147 0.2695 0.192 Uiso 0.39(2) 1 calc PR B 2
H77F H 0.0073 -0.0616 0.2372 0.192 Uiso 0.39(2) 1 calc PR B 2
C81 C 0.1204(2) -0.0110(7) -0.0101(7) 0.034(3) Uiso 1 1 d . . .
C82 C 0.1361(3) -0.0563(8) 0.0303(8) 0.053(4) Uiso 1 1 d . . .
H82A H 0.1395 -0.0508 0.0793 0.064 Uiso 1 1 calc R . .
C83 C 0.1477(3) -0.1119(8) 0.0016(8) 0.049(4) Uiso 1 1 d . . .
H83A H 0.1586 -0.1423 0.0314 0.059 Uiso 1 1 calc R . .
C84 C 0.1432(2) -0.1204(7) -0.0670(7) 0.039(4) Uiso 1 1 d . . .
C85 C 0.1271(3) -0.0763(8) -0.1101(8) 0.055(4) Uiso 1 1 d . . .
H85A H 0.1237 -0.0830 -0.1590 0.066 Uiso 1 1 calc R . .
C86 C 0.1158(3) -0.0222(7) -0.0823(7) 0.044(4) Uiso 1 1 d . . .
H86A H 0.1050 0.0075 -0.1126 0.053 Uiso 1 1 calc R . .
C87 C 0.1708(3) -0.2177(9) -0.0589(9) 0.069(5) Uiso 1 1 d . . .
H87A H 0.1765 -0.2509 -0.0893 0.103 Uiso 1 1 calc R . .
H87B H 0.1632 -0.2432 -0.0264 0.103 Uiso 1 1 calc R . .
H87C H 0.1844 -0.1906 -0.0328 0.103 Uiso 1 1 calc R . .
C1S C 0.1811(4) 0.6591(12) 0.4597(12) 0.107(7) Uiso 1 1 d . . .
Cl1 Cl 0.20986(10) 0.6715(3) 0.4375(3) 0.107(2) Uani 1 1 d . . .
Cl2 Cl 0.16322(8) 0.6034(3) 0.4012(3) 0.0816(15) Uani 1 1 d . . .
C2S C 0.3267(4) 0.5190(11) 0.3052(11) 0.094(7) Uiso 1 1 d . . .
Cl3 Cl 0.30969(12) 0.4433(4) 0.3172(4) 0.144(3) Uani 1 1 d . . .
Cl4 Cl 0.35096(14) 0.4955(3) 0.2689(3) 0.128(2) Uani 1 1 d . . .
C3S C 0.2266(6) 0.1834(16) 0.2587(16) 0.060(7) Uiso 0.48(2) 1 d PD C 1
Cl5 Cl 0.2168(5) 0.1528(16) 0.3219(12) 0.187(5) Uiso 0.48(2) 1 d PD C 1
Cl6 Cl 0.2322(7) 0.141(2) 0.1919(14) 0.238(7) Uiso 0.48(2) 1 d PD C 1
C3S' C 0.2224(6) 0.1120(16) 0.2702(15) 0.060(7) Uiso 0.52(2) 1 d PD C 2
Cl5' Cl 0.2149(4) 0.1264(13) 0.3409(12) 0.187(5) Uiso 0.52(2) 1 d PD C 2
Cl6' Cl 0.2227(6) 0.1398(19) 0.1948(13) 0.238(7) Uiso 0.52(2) 1 d PD C 2
O1S O -0.0220(6) 0.4923(16) -0.4000(17) 0.117(10) Uiso 0.50 1 d P . .
C4S C -0.0138(8) 0.462(2) -0.332(3) 0.109(15) Uiso 0.50 1 d P D .
C5S C 0.0001(11) 0.509(2) -0.271(2) 0.108(16) Uiso 0.50 1 d P . .
C6S C -0.0458(9) 0.443(3) -0.441(3) 0.047(12) Uiso 0.296(16) 1 d PD D 1
C7S C -0.0530(7) 0.478(2) -0.498(2) 0.024(8) Uiso 0.296(16) 1 d PD D 1
C6S' C -0.0374(16) 0.471(4) -0.457(4) 0.047(12) Uiso 0.204(16) 1 d PD D 2
C7S' C -0.0362(10) 0.519(3) -0.500(3) 0.024(8) Uiso 0.204(16) 1 d PD D 2

loop_
_atom_site_aniso_label
_atom_site_aniso_U_11
_atom_site_aniso_U_22
_atom_site_aniso_U_33
_atom_site_aniso_U_23
_atom_site_aniso_U_13
_atom_site_aniso_U_12
Rh1 0.0200(6) 0.0399(7) 0.0392(7) -0.0065(6) 0.0174(5) -0.0046(5)
Rh2 0.0196(6) 0.0378(7) 0.0393(7) -0.0051(5) 0.0156(5) -0.0048(5)
Rh3 0.0158(6) 0.0481(8) 0.0384(7) -0.0088(6) 0.0108(5) 0.0006(5)
Rh4 0.0178(6) 0.0450(7) 0.0327(6) -0.0058(5) 0.0110(5) 0.0017(5)
Cl1 0.077(4) 0.093(4) 0.154(6) -0.047(4) 0.033(4) -0.016(3)
Cl2 0.061(3) 0.104(4) 0.082(3) -0.019(3) 0.023(3) -0.006(3)
Cl3 0.109(6) 0.148(6) 0.146(6) 0.027(5) -0.032(4) -0.042(4)
Cl4 0.191(7) 0.110(5) 0.085(4) -0.012(4) 0.034(4) -0.028(5)

loop_
_atom_type_symbol
_atom_type_description
_atom_type_scat_dispersion_real
_atom_type_scat_dispersion_imag
_atom_type_scat_source
C C 0.0033 0.0016 'International Tables Vol C Tables 4.2.6.8 and 6.1.1.4'
H H 0.0000 0.0000 'International Tables Vol C Tables 4.2.6.8 and 6.1.1.4'
N N 0.0061 0.0033 'International Tables Vol C Tables 4.2.6.8 and 6.1.1.4'
O O 0.0106 0.0060 'International Tables Vol C Tables 4.2.6.8 and 6.1.1.4'
Rh Rh -1.1178 0.9187 'International Tables Vol C Tables 4.2.6.8 and 6.1.1.4'
Cl Cl 0.1484 0.1585 'International Tables Vol C Tables 4.2.6.8 and 6.1.1.4'

loop_
_geom_angle_atom_site_label_1
_geom_angle_atom_site_label_2
_geom_angle_atom_site_label_3
_geom_angle
_geom_angle_site_symmetry_1
_geom_angle_publ_flag
N3 Rh1 N1 92.4(4) . y
N3 Rh1 O203 174.7(4) . y
N1 Rh1 O203 88.7(4) . y
N3 Rh1 O201 88.9(4) . y
N1 Rh1 O201 174.9(3) . y
O203 Rh1 O201 89.6(3) . y
N3 Rh1 N301 100.0(4) . y
N1 Rh1 N301 93.0(4) . y
O203 Rh1 N301 85.1(3) . y
O201 Rh1 N301 91.5(3) . y
N3 Rh1 Rh2 88.7(3) . y
N1 Rh1 Rh2 89.1(3) . y
O203 Rh1 Rh2 86.1(2) . y
O201 Rh1 Rh2 86.1(2) . y
N301 Rh1 Rh2 170.9(3) . y
N4 Rh2 N2 92.8(4) . y
N4 Rh2 O202 89.3(4) . y
N2 Rh2 O202 174.3(4) . y
N4 Rh2 O204 173.6(4) . y
N2 Rh2 O204 91.5(4) . y
O202 Rh2 O204 85.9(3) . y
N4 Rh2 N302 97.6(4) . y
N2 Rh2 N302 97.1(4) . y
O202 Rh2 N302 87.8(3) . y
O204 Rh2 N302 86.6(3) . y
N4 Rh2 Rh1 87.6(3) . y
N2 Rh2 Rh1 87.1(3) . y
O202 Rh2 Rh1 87.7(2) . y
O204 Rh2 Rh1 87.8(2) . y
N302 Rh2 Rh1 173.0(3) . y
N7 Rh3 N5 92.8(4) . y
N7 Rh3 O207 173.2(4) . y
N5 Rh3 O207 89.9(4) . y
N7 Rh3 O205 89.0(4) . y
N5 Rh3 O205 172.7(4) . y
O207 Rh3 O205 87.6(3) . y
N7 Rh3 N303 101.0(4) . y
N5 Rh3 N303 92.7(4) . y
O207 Rh3 N303 85.1(4) . y
O205 Rh3 N303 93.9(3) . y
N7 Rh3 Rh4 88.0(3) . y
N5 Rh3 Rh4 87.0(3) . y
O207 Rh3 Rh4 86.0(2) . y
O205 Rh3 Rh4 86.0(2) . y
N303 Rh3 Rh4 171.1(3) . y
N8 Rh4 N6 92.7(4) . y
N8 Rh4 O208 172.6(4) . y
N6 Rh4 O208 90.6(4) . y
N8 Rh4 O206 89.8(4) . y
N6 Rh4 O206 173.3(4) . y
O208 Rh4 O206 86.2(3) . y
N8 Rh4 N304 99.4(4) . y
N6 Rh4 N304 99.9(4) . y
O208 Rh4 N304 86.5(3) . y
O206 Rh4 N304 85.8(3) . y
N8 Rh4 Rh3 87.0(3) . y
N6 Rh4 Rh3 87.5(3) . y
O208 Rh4 Rh3 86.5(2) . y
O206 Rh4 Rh3 86.4(2) . y
N304 Rh4 Rh3 169.9(3) . y
C1 N1 C11 115.8(10) . ?
C1 N1 Rh1 118.8(8) . ?
C11 N1 Rh1 124.3(8) . ?
C1 N2 C21 116.3(11) . ?
C1 N2 Rh2 120.4(9) . ?
C21 N2 Rh2 122.9(7) . ?
C2 N3 C31 115.5(11) . ?
C2 N3 Rh1 119.6(9) . ?
C31 N3 Rh1 124.2(9) . ?
C2 N4 C41 114.2(11) . ?
C2 N4 Rh2 121.1(9) . ?
C41 N4 Rh2 123.6(8) . ?
C3 N5 C51 120.3(12) . ?
C3 N5 Rh3 117.2(10) . ?
C51 N5 Rh3 121.0(8) . ?
C3 N6 C61 118.3(12) . ?
C3 N6 Rh4 117.3(9) . ?
C61 N6 Rh4 124.4(9) . ?
C4 N7 C71 115.3(11) . ?
C4 N7 Rh3 119.7(9) . ?
C71 N7 Rh3 125.0(8) . ?
C4 N8 C81 114.7(11) . ?
C4 N8 Rh4 119.8(8) . ?
C81 N8 Rh4 124.3(8) . ?
C305 N301 C301 116.2(11) . ?
C305 N301 Rh1 128.0(9) . ?
C301 N301 Rh1 115.5(8) . ?
C311 N302 C315 117.0(11) . ?
C311 N302 Rh2 119.6(9) . ?
C315 N302 Rh2 123.4(9) . ?
C331 N303 C335 118.3(12) . ?
C331 N303 Rh3 117.2(9) . ?
C335 N303 Rh3 123.2(10) . ?
C341 N304 C345 115.7(11) . ?
C341 N304 Rh4 117.6(9) . ?
C345 N304 Rh4 126.4(9) . ?
C17 O1 C14 108(2) . ?
C24 O2 C27 115.6(14) . ?
C34 O3 C37 117.5(16) . ?
C44 O4 C47 116.2(12) . ?
C64 O6 C67 116.6(14) . ?
C74 O7 C77 116.7(19) . ?
C74 O7 C77' 113(2) . ?
C77 O7 C77' 129(3) . ?
C84 O8 C87 118.7(12) . ?
C201 O201 Rh1 120.8(8) . ?
C201 O202 Rh2 120.3(7) . ?
C206 O203 Rh1 121.2(8) . ?
C206 O204 Rh2 117.6(8) . ?
C204 O205 Rh3 118.5(8) . ?
C204 O206 Rh4 117.5(8) . ?
C203 O207 Rh3 117.9(8) . ?
C203 O208 Rh4 117.7(8) . ?
N2 C1 N1 124.5(12) . ?
N4 C2 N3 122.9(13) . ?
N5 C3 N6 125.8(14) . ?
N7 C4 N8 120.4(12) . ?
O202 C201 O201 125.0(12) . ?
O202 C201 C202 118.6(11) . ?
O201 C201 C202 116.4(12) . ?
C201 C202 C203 109.9(10) . ?
O208 C203 O207 125.3(12) . ?
O208 C203 C202 117.5(12) . ?
O207 C203 C202 117.0(11) . ?
O206 C204 O205 126.4(12) . ?
O206 C204 C205 117.1(11) . ?
O205 C204 C205 116.5(11) . ?
C204 C205 C206 110.1(10) . ?
O204 C206 O203 125.5(12) . ?
O204 C206 C205 117.8(11) . ?
O203 C206 C205 116.7(11) . ?
N301 C301 C302 123.1(13) . ?
C301 C302 C303 119.5(14) . ?
C302 C303 C304 117.6(14) . ?
C302 C303 C306 117.9(14) . ?
C304 C303 C306 124.4(13) . ?
C305 C304 C303 119.0(13) . ?
N301 C305 C304 124.5(13) . ?
C336 C306 C303 124.4(15) 2 ?
N302 C311 C312 123.4(13) . ?
C313 C312 C311 119.3(14) . ?
C314 C313 C312 117.8(13) . ?
C314 C313 C316 117.9(12) . ?
C312 C313 C316 124.3(13) . ?
C315 C314 C313 121.4(13) . ?
C314 C315 N302 121.1(13) . ?
C346 C316 C313 127.4(14) 7 ?
N303 C331 C332 122.1(14) . ?
C331 C332 C333 118.7(15) . ?
C334 C333 C332 117.4(14) . ?
C334 C333 C336 124.2(14) . ?
C332 C333 C336 118.3(14) . ?
C333 C334 C335 120.2(14) . ?
N303 C335 C334 123.1(15) . ?
C306 C336 C333 121.6(16) 2 ?
N304 C341 C342 125.3(14) . ?
C343 C342 C341 119.3(14) . ?
C342 C343 C344 117.7(13) . ?
C342 C343 C346 120.8(13) . ?
C344 C343 C346 121.5(13) . ?
C345 C344 C343 119.8(14) . ?
N304 C345 C344 122.2(13) . ?
C316 C346 C343 125.3(14) 7 ?
C16 C11 C12 118.8(13) . ?
C16 C11 N1 123.0(13) . ?
C12 C11 N1 118.2(12) . ?
C13 C12 C11 120.0(14) . ?
C14 C13 C12 116.7(17) . ?
C15 C14 C13 127.1(19) . ?
C15 C14 O1 106.0(18) . ?
C13 C14 O1 126.9(18) . ?
C14 C15 C16 115.6(18) . ?
C11 C16 C15 121.8(16) . ?
C22 C21 C26 116.9(13) . ?
C22 C21 N2 121.6(12) . ?
C26 C21 N2 121.5(12) . ?
C21 C22 C23 121.4(14) . ?
C22 C23 C24 119.6(16) . ?
O2 C24 C25 114.6(14) . ?
O2 C24 C23 125.0(15) . ?
C25 C24 C23 120.4(16) . ?
C26 C25 C24 118.6(14) . ?
C25 C26 C21 123.2(14) . ?
C32 C31 C36 119.0(14) . ?
C32 C31 N3 121.4(13) . ?
C36 C31 N3 119.5(13) . ?
C31 C32 C33 121.3(15) . ?
C34 C33 C32 116.8(17) . ?
C35 C34 C33 123.1(18) . ?
C35 C34 O3 115.7(17) . ?
C33 C34 O3 121.3(17) . ?
C34 C35 C36 118.8(17) . ?
C35 C36 C31 120.9(16) . ?
C42 C41 C46 120.0(13) . ?
C42 C41 N4 119.3(12) . ?
C46 C41 N4 120.7(12) . ?
C41 C42 C43 120.6(13) . ?
C44 C43 C42 119.8(13) . ?
C43 C44 C45 120.1(14) . ?
C43 C44 O4 124.2(13) . ?
C45 C44 O4 115.6(13) . ?
C44 C45 C46 121.1(15) . ?
C41 C46 C45 118.3(14) . ?
C52 C51 C56 120.4(16) . ?
C52 C51 N5 120.7(14) . ?
C56 C51 N5 118.8(14) . ?
C51 C52 C53 120.7(18) . ?
C54 C53 C52 117(2) . ?
C55 C54 C53 122(3) . ?
C55 C54 O5' 122(3) . ?
C53 C54 O5' 113(3) . ?
C55 C54 O5 105(2) . ?
C53 C54 O5 130(2) . ?
O5' C54 O5 38.6(17) . ?
C54 C55 C56 119(2) . ?
C51 C56 C55 120.5(19) . ?
C57 O5 C54 143(5) . ?
C57' O5' C54 116(4) . ?
C62 C61 C66 117.6(13) . ?
C62 C61 N6 122.0(12) . ?
C66 C61 N6 120.4(12) . ?
C61 C62 C63 121.1(15) . ?
C64 C63 C62 118.3(16) . ?
C63 C64 C65 122.4(15) . ?
C63 C64 O6 114.2(15) . ?
C65 C64 O6 123.3(15) . ?
C64 C65 C66 117.2(14) . ?
C61 C66 C65 123.2(14) . ?
C72 C71 C76 120.6(14) . ?
C72 C71 N7 117.7(12) . ?
C76 C71 N7 121.7(13) . ?
C71 C72 C73 122.2(15) . ?
C74 C73 C72 113.8(17) . ?
C75 C74 C73 127.3(19) . ?
C75 C74 O7 115.3(17) . ?
C73 C74 O7 117.3(17) . ?
C74 C75 C76 118.3(18) . ?
C71 C76 C75 117.8(16) . ?
C82 C81 C86 116.1(13) . ?
C82 C81 N8 123.0(13) . ?
C86 C81 N8 120.9(12) . ?
C81 C82 C83 122.8(15) . ?
C84 C83 C82 119.4(15) . ?
C83 C84 O8 124.2(14) . ?
C83 C84 C85 120.0(14) . ?
O8 C84 C85 115.8(13) . ?
C84 C85 C86 120.7(15) . ?
C85 C86 C81 121.1(14) . ?
Cl2 C1S Cl1 110.6(12) . ?
Cl4 C2S Cl3 110.2(12) . ?
Cl5 C3S Cl6 128(2) . ?
Cl6' C3S' Cl5' 147(3) . ?
C6S' O1S C4S 132(4) . ?
C4S O1S C6S 106(3) . ?
O1S C4S C5S 119(4) . ?
C5S C5S C4S 131(7) 2_554 ?
C7S C6S O1S 101(4) . ?
C7S' C6S' O1S 102(7) . ?

loop_
_geom_bond_atom_site_label_1
_geom_bond_atom_site_label_2
_geom_bond_distance
_geom_bond_site_symmetry_2
_geom_bond_publ_flag
Rh1 Rh2 2.4637(13) . y
Rh1 N3 2.004(11) . y
Rh1 N1 2.027(10) . y
Rh1 O203 2.054(8) . y
Rh1 O201 2.095(8) . y
Rh1 N301 2.253(10) . y
Rh2 N4 2.004(10) . y
Rh2 N2 2.037(10) . y
Rh2 O202 2.088(8) . y
Rh2 O204 2.098(8) . y
Rh2 N302 2.264(10) . y
Rh3 Rh4 2.4340(13) . y
Rh3 N7 2.012(10) . y
Rh3 N5 2.046(10) . y
Rh3 O207 2.060(9) . y
Rh3 O205 2.091(8) . y
Rh3 N303 2.317(10) . y
Rh4 N8 2.018(10) . y
Rh4 N6 2.036(11) . y
Rh4 O208 2.086(9) . y
Rh4 O206 2.088(8) . y
Rh4 N304 2.284(10) . y
N1 C1 1.316(14) . ?
N1 C11 1.416(14) . ?
N2 C1 1.315(14) . ?
N2 C21 1.415(15) . ?
N3 C2 1.337(16) . ?
N3 C31 1.441(16) . ?
N4 C2 1.322(15) . ?
N4 C41 1.458(16) . ?
N5 C3 1.293(15) . ?
N5 C51 1.417(16) . ?
N6 C3 1.308(15) . ?
N6 C61 1.431(15) . ?
N7 C4 1.337(15) . ?
N7 C71 1.446(15) . ?
N8 C4 1.350(15) . ?
N8 C81 1.406(15) . ?
N301 C305 1.345(15) . ?
N301 C301 1.345(16) . ?
N302 C311 1.335(15) . ?
N302 C315 1.389(16) . ?
N303 C331 1.324(16) . ?
N303 C335 1.349(17) . ?
N304 C341 1.317(16) . ?
N304 C345 1.357(16) . ?
O1 C17 1.30(3) . ?
O1 C14 1.52(2) . ?
O2 C24 1.369(18) . ?
O2 C27 1.47(2) . ?
O3 C34 1.45(2) . ?
O3 C37 1.46(2) . ?
O4 C44 1.393(16) . ?
O4 C47 1.400(17) . ?
O6 C64 1.398(17) . ?
O6 C67 1.42(2) . ?
O7 C74 1.51(2) . ?
O7 C77 1.55(4) . ?
O7 C77' 1.66(6) . ?
O8 C84 1.373(15) . ?
O8 C87 1.419(17) . ?
O201 C201 1.282(14) . ?
O202 C201 1.241(13) . ?
O203 C206 1.266(14) . ?
O204 C206 1.266(14) . ?
O205 C204 1.257(13) . ?
O206 C204 1.244(13) . ?
O207 C203 1.272(14) . ?
O208 C203 1.261(14) . ?
C201 C202 1.481(17) . ?
C202 C203 1.496(17) . ?
C204 C205 1.502(16) . ?
C205 C206 1.505(16) . ?
C301 C302 1.372(18) . ?
C302 C303 1.385(18) . ?
C303 C304 1.389(18) . ?
C303 C306 1.505(19) . ?
C304 C305 1.352(17) . ?
C306 C336 1.331(19) 2 ?
C311 C312 1.380(18) . ?
C312 C313 1.378(18) . ?
C313 C314 1.375(17) . ?
C313 C316 1.472(18) . ?
C314 C315 1.356(17) . ?
C316 C346 1.321(18) 7 ?
C331 C332 1.422(19) . ?
C332 C333 1.436(19) . ?
C333 C334 1.352(19) . ?
C333 C336 1.48(2) . ?
C334 C335 1.398(19) . ?
C336 C306 1.330(19) 2 ?
C341 C342 1.369(18) . ?
C342 C343 1.344(17) . ?
C343 C344 1.391(18) . ?
C343 C346 1.469(18) . ?
C344 C345 1.376(18) . ?
C346 C316 1.321(18) 7 ?
C11 C16 1.358(18) . ?
C11 C12 1.403(18) . ?
C12 C13 1.390(19) . ?
C13 C14 1.35(2) . ?
C14 C15 1.33(2) . ?
C15 C16 1.41(2) . ?
C21 C22 1.386(18) . ?
C21 C26 1.396(17) . ?
C22 C23 1.385(19) . ?
C23 C24 1.39(2) . ?
C24 C25 1.379(19) . ?
C25 C26 1.369(17) . ?
C31 C32 1.365(18) . ?
C31 C36 1.376(19) . ?
C32 C33 1.40(2) . ?
C33 C34 1.36(2) . ?
C34 C35 1.36(2) . ?
C35 C36 1.36(2) . ?
C41 C42 1.348(17) . ?
C41 C46 1.377(18) . ?
C42 C43 1.400(18) . ?
C43 C44 1.339(18) . ?
C44 C45 1.354(18) . ?
C45 C46 1.400(19) . ?
C51 C52 1.35(2) . ?
C51 C56 1.36(2) . ?
C52 C53 1.41(2) . ?
C53 C54 1.41(3) . ?
C54 C55 1.33(3) . ?
C54 O5' 1.44(3) . ?
C54 O5 1.66(5) . ?
C55 C56 1.42(3) . ?
O5 C57 1.42(5) . ?
O5' C57' 1.39(5) . ?
C61 C62 1.370(18) . ?
C61 C66 1.373(18) . ?
C62 C63 1.400(19) . ?
C63 C64 1.36(2) . ?
C64 C65 1.37(2) . ?
C65 C66 1.376(17) . ?
C71 C72 1.366(18) . ?
C71 C76 1.379(19) . ?
C72 C73 1.39(2) . ?
C73 C74 1.34(2) . ?
C74 C75 1.33(2) . ?
C75 C76 1.39(2) . ?
C81 C82 1.357(18) . ?
C81 C86 1.394(18) . ?
C82 C83 1.424(19) . ?
C83 C84 1.319(18) . ?
C84 C85 1.377(19) . ?
C85 C86 1.384(19) . ?
C1S Cl2 1.71(2) . ?
C1S Cl1 1.79(2) . ?
C2S Cl4 1.74(2) . ?
C2S Cl3 1.78(2) . ?
C3S Cl5 1.57(3) . ?
C3S Cl6 1.62(3) . ?
C3S' Cl6' 1.57(3) . ?
C3S' Cl5' 1.56(3) . ?
O1S C6S' 1.31(8) . ?
O1S C4S 1.43(5) . ?
O1S C6S 1.69(6) . ?
C4S C5S 1.56(6) . ?
C6S C7S 1.26(5) . ?
C6S' C7S' 1.26(5) . ?
